data_4038355
loop_
_publ_author_name
'Ruggeri, Michele'
'Dombrowski, Amanda W.'
'Djuric, Stevan W.'
'Baxendale, Ian R.'

_publ_section_title
;
 A rearrangement of 3-hydroxyazetidines into 2-oxazolines.
;
_journal_name_full 'The Journal of organic chemistry'
_journal_paper_doi 10.1021/acs.joc.0c00656
_journal_year 2020
_chemical_formula_moiety 'C25 H32 N2 O3 S'
_chemical_formula_sum 'C25 H32 N2 O3 S'
_chemical_formula_weight 440.58
_space_group_crystal_system monoclinic
_space_group_IT_number 14
_space_group_name_Hall '-P 2yn'
_space_group_name_H-M_alt 'P 1 21/n 1'
_atom_sites_solution_hydrogens geom
_atom_sites_solution_primary dual
_audit_creation_date 2019-10-19
_audit_creation_method
;
Olex2 1.3-alpha
(compiled 2019.10.11 svn.r3662 for OlexSys, GUI svn.r5962)
;
_cell_angle_alpha 90
_cell_angle_beta 102.914(2)
_cell_angle_gamma 90
_cell_formula_units_Z 4
_cell_length_a 10.5408(7)
_cell_length_b 11.4873(7)
_cell_length_c 19.3042(13)
_cell_measurement_reflns_used 9870
_cell_measurement_temperature 120
_cell_measurement_theta_max 29.68
_cell_measurement_theta_min 2.46
_cell_volume 2278.3(3)
_computing_cell_refinement 'SAINT v8.38A (Bruker, 2017)'
_computing_data_collection 'APEX3 v.2016.1-0 (Bruker, 2016)'
_computing_data_reduction 'SAINT v8.38A (Bruker, 2017)'
_computing_molecular_graphics 'Olex2 1.3-alpha (Dolomanov et al., 2009)'
_computing_publication_material 'Olex2 1.3-alpha (Dolomanov et al., 2009)'
_computing_structure_refinement 'ShelXL 2018/3 (Sheldrick, 2015a)'
_computing_structure_solution 'SHELXT 2018/2 (Sheldrick, 2015)'
_diffrn_ambient_temperature 120
_diffrn_detector 'Bruker PHOTON 100 CMOS'
_diffrn_detector_area_resol_mean 10.4
_diffrn_detector_type 'CMOS sensor'
_diffrn_measured_fraction_theta_full 0.999
_diffrn_measured_fraction_theta_max 0.998
_diffrn_measurement_device '3-circle area detector diffractometer'
_diffrn_measurement_device_type 'Bruker D8 Venture'
_diffrn_measurement_method '\f and \w scans'
_diffrn_radiation_monochromator 'focusing mirrors'
_diffrn_radiation_probe x-ray
_diffrn_radiation_type MoK\a
_diffrn_radiation_wavelength 0.71073
_diffrn_reflns_av_R_equivalents 0.0431
_diffrn_reflns_av_unetI/netI 0.0318
_diffrn_reflns_Laue_measured_fraction_full 0.999
_diffrn_reflns_Laue_measured_fraction_max 0.998
_diffrn_reflns_limit_h_max 14
_diffrn_reflns_limit_h_min -14
_diffrn_reflns_limit_k_max 16
_diffrn_reflns_limit_k_min -16
_diffrn_reflns_limit_l_max 27
_diffrn_reflns_limit_l_min -27
_diffrn_reflns_number 49671
_diffrn_reflns_point_group_measured_fraction_full 0.999
_diffrn_reflns_point_group_measured_fraction_max 0.998
_diffrn_reflns_theta_full 30.000
_diffrn_reflns_theta_max 30.127
_diffrn_reflns_theta_min 2.165
_diffrn_source 'microfocus sealed X-ray tube'
_diffrn_source_current 1.0
_diffrn_source_power 0.05
_diffrn_source_type 'Incoatec I\mS microsource'
_diffrn_source_voltage 50.0
_diffrn_standards_number 0
_exptl_absorpt_coefficient_mu 0.171
_exptl_absorpt_correction_T_max 1.0000
_exptl_absorpt_correction_T_min 0.9575
_exptl_absorpt_correction_type multi-scan
_exptl_absorpt_process_details
;
SADABS-2016/2 (Bruker, 2016) was used for absorption correction.
wR2(int) was 0.0638 before and 0.0439 after correction.
The Ratio of minimum to maximum transmission is 0.9575.
The \l/2 correction factor is Not present.
;
_exptl_crystal_colour colourless
_exptl_crystal_colour_primary colourless
_exptl_crystal_density_diffrn 1.284
_exptl_crystal_description block
_exptl_crystal_F_000 944
_exptl_crystal_size_max 0.229
_exptl_crystal_size_mid 0.151
_exptl_crystal_size_min 0.122
_refine_diff_density_max 0.411
_refine_diff_density_min -0.404
_refine_diff_density_rms 0.052
_refine_ls_extinction_coef 0.0028(9)
_refine_ls_extinction_expression Fc^*^=kFc[1+0.001xFc^2^\l^3^/sin(2\q)]^-1/4^
_refine_ls_extinction_method 'SHELXL-2018/3 (Sheldrick, 2015a)'
_refine_ls_goodness_of_fit_ref 1.038
_refine_ls_hydrogen_treatment mixed
_refine_ls_matrix_type full
_refine_ls_number_parameters 285
_refine_ls_number_reflns 6697
_refine_ls_number_restraints 0
_refine_ls_restrained_S_all 1.038
_refine_ls_R_factor_all 0.0591
_refine_ls_R_factor_gt 0.0396
_refine_ls_shift/su_max 0.001
_refine_ls_shift/su_mean 0.000
_refine_ls_structure_factor_coef Fsqd
_refine_ls_weighting_details 'w=1/[\s^2^(Fo^2^)+(0.0535P)^2^+0.7160P] where P=(Fo^2^+2Fc^2^)/3'
_refine_ls_weighting_scheme calc
_refine_ls_wR_factor_gt 0.0970
_refine_ls_wR_factor_ref 0.1044
_reflns_Friedel_coverage 0.000
_reflns_number_gt 5211
_reflns_number_total 6697
_reflns_threshold_expression 'I > 2\s(I)'
_cod_data_source_file 19srv307.cif
_cod_data_source_block 19srv307
_cod_depositor_comments
;
The following automatic conversions were performed:

data item '_diffrn_radiation_probe' value 'X-ray' was changed to
'x-ray' in accordance with the
/home/data/users/saulius/crontab/automatic-downloads/rss-feeds/ACS/lib/dictionaries/cif_core.dic
dictionary named 'cif_core.dic' version 2.4.2 last updated on
2011-04-26.

Automatic conversion script
Id: cif_fix_values 7556 2019-12-06 15:28:31Z antanas 
;
_cod_database_code 4038355
_olex2_refinement_description
;
1. Fixed Uiso
 At 1.2 times of:
  All C(H) groups, All C(H,H) groups
2. Others
 Uiso(H18A)=Uiso(H18B)=Uiso(H18C)=FVAR(1)
 Uiso(H25A)=Uiso(H25B)=Uiso(H25C)=FVAR(2)
3.a Secondary CH2 refined with riding coordinates:
 C1(H1A,H1B), C3(H3A,H3B), C5(H5A,H5B), C6(H6A,H6B), C7(H7A,H7B), C8(H8A,H8B),
 C9(H9A,H9B), C10(H10A,H10B), C11(H11A,H11B)
3.b Aromatic/amide H refined with riding coordinates:
 C13(H13), C14(H14), C16(H16), C17(H17), C20(H20), C21(H21), C23(H23), C24(H24)
3.c Idealised Me refined as rotating group:
 C18(H18A,H18B,H18C), C25(H25A,H25B,H25C)
;
_oslims_operator_name 'Dr A Batsanov'
_oslims_operator_uuid 642c0cab-15e1-4db6-aabf-d1e3f44b6814
_oslims_submitter_name 'Mr Michele Ruggeri'
_oslims_submitter_uuid 1a56f251-525c-414f-9d37-3e740585b168
_shelx_estimated_absorpt_t_min 0.962
_shelx_estimated_absorpt_t_max 0.979
_shelx_shelxl_version_number 2018/3
_shelx_space_group_comment
;
The symmetry employed for this shelxl refinement is uniquely defined
by the following loop, which should always be used as a source of
symmetry information in preference to the above space-group names.
They are only intended as comments.
;

loop_
_space_group_symop_operation_xyz
'x, y, z'
'-x+1/2, y+1/2, -z+1/2'
'-x, -y, -z'
'x-1/2, -y-1/2, z-1/2'

loop_
_atom_site_label
_atom_site_type_symbol
_atom_site_fract_x
_atom_site_fract_y
_atom_site_fract_z
_atom_site_U_iso_or_equiv
_atom_site_adp_type
_atom_site_occupancy
_atom_site_site_symmetry_order
_atom_site_calc_flag
_atom_site_refinement_flags_posn
_atom_site_refinement_flags_adp
_atom_site_refinement_flags_occupancy
_atom_site_disorder_assembly
_atom_site_disorder_group
S S 0.08915(3) 0.60031(3) 0.39021(2) 0.01531(8) Uani 1 1 d . . . . .
O1 O 0.05143(9) 0.63546(8) 0.31737(5) 0.0212(2) Uani 1 1 d . . . . .
O2 O 0.00750(9) 0.52214(8) 0.41818(5) 0.02017(19) Uani 1 1 d . . . . .
O3 O 0.37695(9) 0.36928(7) 0.26564(5) 0.01888(19) Uani 1 1 d . . . . .
N1 N 0.23411(10) 0.53883(9) 0.40030(5) 0.0159(2) Uani 1 1 d . . . . .
N2 N 0.49055(10) 0.45703(9) 0.36515(5) 0.0159(2) Uani 1 1 d . . . . .
C1 C 0.32859(12) 0.61247(10) 0.37390(7) 0.0183(2) Uani 1 1 d . . . . .
H1A H 0.391024 0.645406 0.415308 0.022 Uiso 1 1 calc R U . . .
H1B H 0.280965 0.678344 0.346857 0.022 Uiso 1 1 calc R U . . .
C2 C 0.40591(11) 0.54955(10) 0.32619(6) 0.0150(2) Uani 1 1 d . . . . .
C3 C 0.31712(12) 0.48309(10) 0.26426(7) 0.0165(2) Uani 1 1 d . . . . .
H3A H 0.227441 0.476774 0.271702 0.020 Uiso 1 1 calc R U . . .
H3B H 0.314292 0.522683 0.218393 0.020 Uiso 1 1 calc R U . . .
C4 C 0.47124(11) 0.36619(11) 0.32709(6) 0.0155(2) Uani 1 1 d . . . . .
C5 C 0.54501(12) 0.25384(11) 0.33921(7) 0.0190(2) Uani 1 1 d . . . . .
H5A H 0.618029 0.263165 0.381125 0.023 Uiso 1 1 calc R U . . .
H5B H 0.583040 0.238578 0.297617 0.023 Uiso 1 1 calc R U . . .
C6 C 0.46503(13) 0.14701(11) 0.35120(7) 0.0218(3) Uani 1 1 d . . . . .
H6A H 0.374223 0.157456 0.324129 0.026 Uiso 1 1 calc R U . . .
H6B H 0.500684 0.077388 0.332015 0.026 Uiso 1 1 calc R U . . .
C7 C 0.46423(14) 0.12516(12) 0.42935(8) 0.0248(3) Uani 1 1 d . . . . .
H7A H 0.407834 0.057163 0.432066 0.030 Uiso 1 1 calc R U . . .
H7B H 0.553620 0.104567 0.454969 0.030 Uiso 1 1 calc R U . . .
C8 C 0.41739(13) 0.22701(12) 0.46755(7) 0.0229(3) Uani 1 1 d . . . . .
H8A H 0.477453 0.293351 0.467826 0.027 Uiso 1 1 calc R U . . .
H8B H 0.422542 0.204398 0.517591 0.027 Uiso 1 1 calc R U . . .
C9 C 0.27869(12) 0.26785(11) 0.43520(7) 0.0208(3) Uani 1 1 d . . . . .
H9A H 0.274873 0.297600 0.386644 0.025 Uiso 1 1 calc R U . . .
H9B H 0.218949 0.200451 0.431184 0.025 Uiso 1 1 calc R U . . .
C10 C 0.23217(14) 0.36273(12) 0.47872(8) 0.0251(3) Uani 1 1 d . . . . .
H10A H 0.136014 0.366780 0.464659 0.030 Uiso 1 1 calc R U . . .
H10B H 0.256027 0.340353 0.529499 0.030 Uiso 1 1 calc R U . . .
C11 C 0.28704(13) 0.48320(11) 0.47071(7) 0.0210(3) Uani 1 1 d . . . . .
H11A H 0.268188 0.534285 0.508469 0.025 Uiso 1 1 calc R U . . .
H11B H 0.382811 0.477185 0.477990 0.025 Uiso 1 1 calc R U . . .
C12 C 0.11016(11) 0.72690(10) 0.44323(7) 0.0160(2) Uani 1 1 d . . . . .
C13 C 0.13511(13) 0.83248(11) 0.41356(7) 0.0204(3) Uani 1 1 d . . . . .
H13 H 0.136807 0.837271 0.364642 0.024 Uiso 1 1 calc R U . . .
C14 C 0.15740(13) 0.93036(11) 0.45628(8) 0.0237(3) Uani 1 1 d . . . . .
H14 H 0.174381 1.002509 0.436061 0.028 Uiso 1 1 calc R U . . .
C15 C 0.15562(12) 0.92594(11) 0.52817(8) 0.0222(3) Uani 1 1 d . . . . .
C16 C 0.12772(12) 0.81977(12) 0.55629(7) 0.0211(3) Uani 1 1 d . . . . .
H16 H 0.123980 0.815464 0.604942 0.025 Uiso 1 1 calc R U . . .
C17 C 0.10521(12) 0.71987(11) 0.51457(7) 0.0185(2) Uani 1 1 d . . . . .
H17 H 0.086725 0.647907 0.534480 0.022 Uiso 1 1 calc R U . . .
C18 C 0.18524(15) 1.03306(13) 0.57397(9) 0.0328(3) Uani 1 1 d . . . . .
H18A H 0.153362 1.022204 0.617492 0.062(4) Uiso 1 1 calc R U . . .
H18B H 0.142132 1.100608 0.547857 0.062(4) Uiso 1 1 calc R U . . .
H18C H 0.279502 1.046039 0.586363 0.062(4) Uiso 1 1 calc R U . . .
C19 C 0.48958(12) 0.64189(10) 0.30058(7) 0.0159(2) Uani 1 1 d . . . . .
C20 C 0.62437(12) 0.64289(11) 0.32226(7) 0.0173(2) Uani 1 1 d . . . . .
H20 H 0.667225 0.583534 0.353061 0.021 Uiso 1 1 calc R U . . .
C21 C 0.69752(12) 0.72997(11) 0.29936(7) 0.0196(3) Uani 1 1 d . . . . .
H21 H 0.789607 0.729205 0.315019 0.024 Uiso 1 1 calc R U . . .
C22 C 0.63837(12) 0.81770(11) 0.25414(7) 0.0194(3) Uani 1 1 d . . . . .
C23 C 0.50315(13) 0.81565(12) 0.23164(8) 0.0242(3) Uani 1 1 d . . . . .
H23 H 0.460558 0.874030 0.199963 0.029 Uiso 1 1 calc R U . . .
C24 C 0.42984(12) 0.72981(12) 0.25472(8) 0.0230(3) Uani 1 1 d . . . . .
H24 H 0.337743 0.730795 0.239140 0.028 Uiso 1 1 calc R U . . .
C25 C 0.71541(13) 0.91338(12) 0.22939(8) 0.0255(3) Uani 1 1 d . . . . .
H25A H 0.682098 0.989128 0.240512 0.035(3) Uiso 1 1 calc R U . . .
H25B H 0.706993 0.906942 0.177936 0.035(3) Uiso 1 1 calc R U . . .
H25C H 0.807272 0.906298 0.253608 0.035(3) Uiso 1 1 calc R U . . .

loop_
_atom_site_aniso_label
_atom_site_aniso_U_11
_atom_site_aniso_U_22
_atom_site_aniso_U_33
_atom_site_aniso_U_23
_atom_site_aniso_U_13
_atom_site_aniso_U_12
S 0.01582(14) 0.01353(14) 0.01627(15) -0.00042(11) 0.00295(11) -0.00232(10)
O1 0.0234(5) 0.0217(5) 0.0174(4) 0.0007(4) 0.0020(4) -0.0011(4)
O2 0.0190(4) 0.0178(4) 0.0239(5) 0.0011(4) 0.0053(4) -0.0050(3)
O3 0.0199(4) 0.0148(4) 0.0193(4) -0.0023(3) -0.0010(3) 0.0034(3)
N1 0.0168(5) 0.0133(5) 0.0179(5) 0.0000(4) 0.0047(4) -0.0011(4)
N2 0.0151(5) 0.0137(5) 0.0182(5) 0.0025(4) 0.0023(4) -0.0011(4)
C1 0.0191(6) 0.0138(5) 0.0232(6) -0.0033(5) 0.0076(5) -0.0036(4)
C2 0.0141(5) 0.0128(5) 0.0176(6) 0.0001(4) 0.0028(4) -0.0012(4)
C3 0.0158(5) 0.0140(5) 0.0188(6) -0.0008(4) 0.0020(5) 0.0017(4)
C4 0.0131(5) 0.0169(6) 0.0162(6) 0.0025(4) 0.0029(4) -0.0009(4)
C5 0.0166(6) 0.0162(6) 0.0238(6) 0.0016(5) 0.0039(5) 0.0021(4)
C6 0.0225(6) 0.0146(6) 0.0272(7) 0.0008(5) 0.0031(5) 0.0015(5)
C7 0.0231(6) 0.0202(6) 0.0306(7) 0.0091(5) 0.0053(6) 0.0040(5)
C8 0.0216(6) 0.0253(7) 0.0205(6) 0.0068(5) 0.0018(5) 0.0023(5)
C9 0.0194(6) 0.0166(6) 0.0253(7) 0.0051(5) 0.0029(5) -0.0018(5)
C10 0.0291(7) 0.0246(7) 0.0245(7) 0.0091(5) 0.0121(6) 0.0041(5)
C11 0.0241(6) 0.0201(6) 0.0176(6) -0.0014(5) 0.0018(5) 0.0033(5)
C12 0.0142(5) 0.0146(5) 0.0198(6) -0.0006(5) 0.0049(4) -0.0004(4)
C13 0.0234(6) 0.0168(6) 0.0229(6) 0.0003(5) 0.0093(5) -0.0007(5)
C14 0.0243(6) 0.0148(6) 0.0337(7) -0.0007(5) 0.0105(6) -0.0018(5)
C15 0.0151(6) 0.0202(6) 0.0306(7) -0.0072(5) 0.0034(5) 0.0012(5)
C16 0.0187(6) 0.0256(7) 0.0191(6) -0.0037(5) 0.0042(5) 0.0028(5)
C17 0.0161(6) 0.0189(6) 0.0212(6) 0.0014(5) 0.0058(5) 0.0008(5)
C18 0.0314(8) 0.0254(7) 0.0396(9) -0.0154(7) 0.0041(7) -0.0014(6)
C19 0.0162(6) 0.0132(5) 0.0188(6) -0.0008(4) 0.0050(5) -0.0001(4)
C20 0.0168(6) 0.0153(5) 0.0199(6) 0.0011(5) 0.0039(5) 0.0017(4)
C21 0.0137(5) 0.0201(6) 0.0253(6) -0.0005(5) 0.0050(5) -0.0012(5)
C22 0.0190(6) 0.0161(6) 0.0250(7) -0.0007(5) 0.0089(5) -0.0008(5)
C23 0.0203(6) 0.0198(6) 0.0326(7) 0.0103(6) 0.0059(5) 0.0029(5)
C24 0.0136(6) 0.0220(6) 0.0323(7) 0.0081(5) 0.0029(5) -0.0002(5)
C25 0.0230(7) 0.0217(7) 0.0340(8) 0.0048(6) 0.0110(6) -0.0036(5)

loop_
_atom_type_symbol
_atom_type_description
_atom_type_scat_dispersion_real
_atom_type_scat_dispersion_imag
_atom_type_scat_source
C C 0.0033 0.0016 'International Tables Vol C Tables 4.2.6.8 and 6.1.1.4'
H H 0.0000 0.0000 'International Tables Vol C Tables 4.2.6.8 and 6.1.1.4'
N N 0.0061 0.0033 'International Tables Vol C Tables 4.2.6.8 and 6.1.1.4'
O O 0.0106 0.0060 'International Tables Vol C Tables 4.2.6.8 and 6.1.1.4'
S S 0.1246 0.1234 'International Tables Vol C Tables 4.2.6.8 and 6.1.1.4'

loop_
_exptl_crystal_face_index_h
_exptl_crystal_face_index_k
_exptl_crystal_face_index_l
_exptl_crystal_face_perp_dist
0.00 0.00 1.00 0.0750
1.00 0.00 -1.00 0.0790
-1.00 0.00 1.00 0.0840
0.00 -1.00 0.00 0.0600
0.00 -1.00 -1.00 0.0610
0.00 1.00 1.00 0.0400
0.00 -1.00 1.00 0.0580
0.00 1.00 -2.00 0.0550
1.00 1.00 -2.00 0.0620
-1.00 -1.00 2.00 0.0810
1.00 1.00 1.00 0.0850
-1.00 -1.00 -1.00 0.1180
1.00 -2.00 1.00 0.0810
-1.00 2.00 -1.00 0.0780

loop_
_geom_angle_atom_site_label_1
_geom_angle_atom_site_label_2
_geom_angle_atom_site_label_3
_geom_angle
_geom_angle_site_symmetry_1
_geom_angle_site_symmetry_3
_geom_angle_publ_flag
O1 S N1 106.40(6) . . ?
O1 S C12 107.99(6) . . ?
O2 S O1 119.30(6) . . ?
O2 S N1 107.78(5) . . ?
O2 S C12 107.86(6) . . ?
N1 S C12 106.90(5) . . ?
C4 O3 C3 105.57(9) . . ?
C1 N1 S 112.95(8) . . ?
C1 N1 C11 114.49(10) . . ?
C11 N1 S 115.93(8) . . ?
C4 N2 C2 107.24(10) . . ?
N1 C1 H1A 108.5 . . ?
N1 C1 H1B 108.5 . . ?
N1 C1 C2 115.10(9) . . ?
H1A C1 H1B 107.5 . . ?
C2 C1 H1A 108.5 . . ?
C2 C1 H1B 108.5 . . ?
N2 C2 C1 111.87(10) . . ?
N2 C2 C3 103.32(9) . . ?
N2 C2 C19 109.66(9) . . ?
C1 C2 C3 112.62(10) . . ?
C19 C2 C1 106.75(9) . . ?
C19 C2 C3 112.69(10) . . ?
O3 C3 C2 104.22(9) . . ?
O3 C3 H3A 110.9 . . ?
O3 C3 H3B 110.9 . . ?
C2 C3 H3A 110.9 . . ?
C2 C3 H3B 110.9 . . ?
H3A C3 H3B 108.9 . . ?
O3 C4 C5 114.16(10) . . ?
N2 C4 O3 118.25(11) . . ?
N2 C4 C5 127.51(11) . . ?
C4 C5 H5A 108.4 . . ?
C4 C5 H5B 108.4 . . ?
C4 C5 C6 115.39(10) . . ?
H5A C5 H5B 107.5 . . ?
C6 C5 H5A 108.4 . . ?
C6 C5 H5B 108.4 . . ?
C5 C6 H6A 108.8 . . ?
C5 C6 H6B 108.8 . . ?
H6A C6 H6B 107.7 . . ?
C7 C6 C5 113.80(11) . . ?
C7 C6 H6A 108.8 . . ?
C7 C6 H6B 108.8 . . ?
C6 C7 H7A 108.5 . . ?
C6 C7 H7B 108.5 . . ?
H7A C7 H7B 107.5 . . ?
C8 C7 C6 115.15(11) . . ?
C8 C7 H7A 108.5 . . ?
C8 C7 H7B 108.5 . . ?
C7 C8 H8A 108.5 . . ?
C7 C8 H8B 108.5 . . ?
C7 C8 C9 114.94(11) . . ?
H8A C8 H8B 107.5 . . ?
C9 C8 H8A 108.5 . . ?
C9 C8 H8B 108.5 . . ?
C8 C9 H9A 109.0 . . ?
C8 C9 H9B 109.0 . . ?
H9A C9 H9B 107.8 . . ?
C10 C9 C8 112.99(11) . . ?
C10 C9 H9A 109.0 . . ?
C10 C9 H9B 109.0 . . ?
C9 C10 H10A 108.6 . . ?
C9 C10 H10B 108.6 . . ?
H10A C10 H10B 107.6 . . ?
C11 C10 C9 114.74(11) . . ?
C11 C10 H10A 108.6 . . ?
C11 C10 H10B 108.6 . . ?
N1 C11 C10 114.13(11) . . ?
N1 C11 H11A 108.7 . . ?
N1 C11 H11B 108.7 . . ?
C10 C11 H11A 108.7 . . ?
C10 C11 H11B 108.7 . . ?
H11A C11 H11B 107.6 . . ?
C13 C12 S 119.38(10) . . ?
C13 C12 C17 120.68(11) . . ?
C17 C12 S 119.91(9) . . ?
C12 C13 H13 120.5 . . ?
C14 C13 C12 119.06(12) . . ?
C14 C13 H13 120.5 . . ?
C13 C14 H14 119.1 . . ?
C13 C14 C15 121.74(12) . . ?
C15 C14 H14 119.1 . . ?
C14 C15 C18 120.51(13) . . ?
C16 C15 C14 118.11(12) . . ?
C16 C15 C18 121.37(13) . . ?
C15 C16 H16 119.3 . . ?
C17 C16 C15 121.33(12) . . ?
C17 C16 H16 119.3 . . ?
C12 C17 H17 120.5 . . ?
C16 C17 C12 119.04(12) . . ?
C16 C17 H17 120.5 . . ?
C15 C18 H18A 109.5 . . ?
C15 C18 H18B 109.5 . . ?
C15 C18 H18C 109.5 . . ?
H18A C18 H18B 109.5 . . ?
H18A C18 H18C 109.5 . . ?
H18B C18 H18C 109.5 . . ?
C20 C19 C2 122.21(11) . . ?
C20 C19 C24 118.10(11) . . ?
C24 C19 C2 119.68(11) . . ?
C19 C20 H20 119.6 . . ?
C19 C20 C21 120.77(11) . . ?
C21 C20 H20 119.6 . . ?
C20 C21 H21 119.4 . . ?
C22 C21 C20 121.22(11) . . ?
C22 C21 H21 119.4 . . ?
C21 C22 C23 117.93(12) . . ?
C21 C22 C25 122.10(12) . . ?
C23 C22 C25 119.97(12) . . ?
C22 C23 H23 119.5 . . ?
C24 C23 C22 121.08(12) . . ?
C24 C23 H23 119.5 . . ?
C19 C24 H24 119.6 . . ?
C23 C24 C19 120.88(12) . . ?
C23 C24 H24 119.6 . . ?
C22 C25 H25A 109.5 . . ?
C22 C25 H25B 109.5 . . ?
C22 C25 H25C 109.5 . . ?
H25A C25 H25B 109.5 . . ?
H25A C25 H25C 109.5 . . ?
H25B C25 H25C 109.5 . . ?

loop_
_geom_bond_atom_site_label_1
_geom_bond_atom_site_label_2
_geom_bond_distance
_geom_bond_site_symmetry_2
_geom_bond_publ_flag
S O1 1.4312(9) . ?
S O2 1.4304(9) . ?
S N1 1.6548(11) . ?
S C12 1.7635(12) . ?
O3 C3 1.4492(14) . ?
O3 C4 1.3673(14) . ?
N1 C1 1.4812(15) . ?
N1 C11 1.4927(16) . ?
N2 C2 1.4803(15) . ?
N2 C4 1.2662(16) . ?
C1 H1A 0.9900 . ?
C1 H1B 0.9900 . ?
C1 C2 1.5396(17) . ?
C2 C3 1.5452(16) . ?
C2 C19 1.5305(16) . ?
C3 H3A 0.9900 . ?
C3 H3B 0.9900 . ?
C4 C5 1.4978(17) . ?
C5 H5A 0.9900 . ?
C5 H5B 0.9900 . ?
C5 C6 1.5354(18) . ?
C6 H6A 0.9900 . ?
C6 H6B 0.9900 . ?
C6 C7 1.531(2) . ?
C7 H7A 0.9900 . ?
C7 H7B 0.9900 . ?
C7 C8 1.523(2) . ?
C8 H8A 0.9900 . ?
C8 H8B 0.9900 . ?
C8 C9 1.5296(18) . ?
C9 H9A 0.9900 . ?
C9 H9B 0.9900 . ?
C9 C10 1.5226(19) . ?
C10 H10A 0.9900 . ?
C10 H10B 0.9900 . ?
C10 C11 1.5210(19) . ?
C11 H11A 0.9900 . ?
C11 H11B 0.9900 . ?
C12 C13 1.3912(17) . ?
C12 C17 1.3920(18) . ?
C13 H13 0.9500 . ?
C13 C14 1.3831(19) . ?
C14 H14 0.9500 . ?
C14 C15 1.393(2) . ?
C15 C16 1.3928(19) . ?
C15 C18 1.5067(19) . ?
C16 H16 0.9500 . ?
C16 C17 1.3916(18) . ?
C17 H17 0.9500 . ?
C18 H18A 0.9800 . ?
C18 H18B 0.9800 . ?
C18 H18C 0.9800 . ?
C19 C20 1.3885(17) . ?
C19 C24 1.3967(17) . ?
C20 H20 0.9500 . ?
C20 C21 1.3939(17) . ?
C21 H21 0.9500 . ?
C21 C22 1.3867(18) . ?
C22 C23 1.3943(18) . ?
C22 C25 1.5064(18) . ?
C23 H23 0.9500 . ?
C23 C24 1.3864(18) . ?
C24 H24 0.9500 . ?
C25 H25A 0.9800 . ?
C25 H25B 0.9800 . ?
C25 H25C 0.9800 . ?

loop_
_geom_torsion_atom_site_label_1
_geom_torsion_atom_site_label_2
_geom_torsion_atom_site_label_3
_geom_torsion_atom_site_label_4
_geom_torsion
_geom_torsion_site_symmetry_1
_geom_torsion_site_symmetry_2
_geom_torsion_site_symmetry_3
_geom_torsion_site_symmetry_4
_geom_torsion_publ_flag
S N1 C1 C2 -132.45(9) . . . . ?
S N1 C11 C10 80.13(12) . . . . ?
S C12 C13 C14 -177.06(10) . . . . ?
S C12 C17 C16 177.19(9) . . . . ?
O1 S N1 C1 51.60(9) . . . . ?
O1 S N1 C11 -173.46(8) . . . . ?
O1 S C12 C13 -22.54(12) . . . . ?
O1 S C12 C17 159.20(10) . . . . ?
O2 S N1 C1 -179.34(8) . . . . ?
O2 S N1 C11 -44.40(10) . . . . ?
O2 S C12 C13 -152.73(10) . . . . ?
O2 S C12 C17 29.01(12) . . . . ?
O3 C4 C5 C6 -65.55(15) . . . . ?
N1 S C12 C13 91.60(11) . . . . ?
N1 S C12 C17 -86.66(11) . . . . ?
N1 C1 C2 N2 -64.05(13) . . . . ?
N1 C1 C2 C3 51.81(14) . . . . ?
N1 C1 C2 C19 175.99(10) . . . . ?
N2 C2 C3 O3 -11.60(12) . . . . ?
N2 C2 C19 C20 -9.27(16) . . . . ?
N2 C2 C19 C24 171.76(11) . . . . ?
N2 C4 C5 C6 117.66(14) . . . . ?
C1 N1 C11 C10 -145.61(11) . . . . ?
C1 C2 C3 O3 -132.49(10) . . . . ?
C1 C2 C19 C20 112.11(13) . . . . ?
C1 C2 C19 C24 -66.86(14) . . . . ?
C2 N2 C4 O3 -4.61(14) . . . . ?
C2 N2 C4 C5 172.08(12) . . . . ?
C2 C19 C20 C21 -178.36(11) . . . . ?
C2 C19 C24 C23 178.93(12) . . . . ?
C3 O3 C4 N2 -3.42(14) . . . . ?
C3 O3 C4 C5 179.47(10) . . . . ?
C3 C2 C19 C20 -123.75(12) . . . . ?
C3 C2 C19 C24 57.28(15) . . . . ?
C4 O3 C3 C2 9.32(12) . . . . ?
C4 N2 C2 C1 131.36(10) . . . . ?
C4 N2 C2 C3 9.96(12) . . . . ?
C4 N2 C2 C19 -110.40(11) . . . . ?
C4 C5 C6 C7 -90.35(14) . . . . ?
C5 C6 C7 C8 55.90(15) . . . . ?
C6 C7 C8 C9 59.51(16) . . . . ?
C7 C8 C9 C10 175.10(11) . . . . ?
C8 C9 C10 C11 76.62(15) . . . . ?
C9 C10 C11 N1 71.28(15) . . . . ?
C11 N1 C1 C2 91.93(13) . . . . ?
C12 S N1 C1 -63.61(9) . . . . ?
C12 S N1 C11 71.33(10) . . . . ?
C12 C13 C14 C15 0.0(2) . . . . ?
C13 C12 C17 C16 -1.05(19) . . . . ?
C13 C14 C15 C16 -1.4(2) . . . . ?
C13 C14 C15 C18 177.69(13) . . . . ?
C14 C15 C16 C17 1.51(19) . . . . ?
C15 C16 C17 C12 -0.33(19) . . . . ?
C17 C12 C13 C14 1.18(19) . . . . ?
C18 C15 C16 C17 -177.54(12) . . . . ?
C19 C2 C3 O3 106.68(11) . . . . ?
C19 C20 C21 C22 -0.29(19) . . . . ?
C20 C19 C24 C23 -0.1(2) . . . . ?
C20 C21 C22 C23 -0.6(2) . . . . ?
C20 C21 C22 C25 179.31(12) . . . . ?
C21 C22 C23 C24 1.1(2) . . . . ?
C22 C23 C24 C19 -0.8(2) . . . . ?
C24 C19 C20 C21 0.63(19) . . . . ?
C25 C22 C23 C24 -178.77(13) . . . . ?
